data_2200698
loop_
_publ_author_name
'Hansen, Lars Kr.'
'Bayer, Annette'
'Gautun, Odd R.'

_publ_section_title
;
 <i>exo</i>-3,6-Dihydro-3-methyl-2-(toluene-4-sulfonyl)-1\l^4^,2-thiazine
 1-oxide
;
_journal_issue 11
_journal_name_full 'Acta Crystallographica Section E'
_journal_page_first o1109
_journal_page_last o1110
_journal_paper_doi 10.1107/S1600536801017901
_journal_volume 57
_journal_year 2001
_chemical_formula_iupac 'C12 H15 N O3 S2'
_chemical_formula_moiety 'C12 H15 N O3 S2'
_chemical_formula_sum 'C12 H15 N O3 S2'
_chemical_formula_weight 285.37
_chemical_name_systematic
;
 ?
;
_space_group_IT_number 19
_symmetry_cell_setting orthorhombic
_symmetry_space_group_name_Hall 'P 2ac 2ab'
_symmetry_space_group_name_H-M 'P 21 21 21'
_audit_creation_method SHELXL-97
_cell_angle_alpha 90.00
_cell_angle_beta 90.00
_cell_angle_gamma 90.00
_cell_formula_units_Z 4
_cell_length_a 8.277(2)
_cell_length_b 9.723(2)
_cell_length_c 16.500(2)
_cell_measurement_reflns_used 25
_cell_measurement_temperature 298(2)
_cell_measurement_theta_max 14
_cell_measurement_theta_min 8
_cell_volume 1327.9(5)
_computing_cell_refinement 'CELDIM in CAD4-PC Software '
_computing_data_collection 'CAD4-PC Software (Enraf-Nonius, 1992)'
_computing_data_reduction 'XCAD4 (McArdle & Higgins, 1995)'
_computing_molecular_graphics 'ORTEX (McArdle, 1995)'
_computing_publication_material 'OSCAIL (McArdle, 1993)'
_computing_structure_refinement 'SHELXL97 (Sheldrick, 1997)'
_computing_structure_solution 'SHELXS97 (Sheldrick, 1997)'
_diffrn_ambient_temperature 298(2)
_diffrn_measured_fraction_theta_full .999
_diffrn_measured_fraction_theta_max .999
_diffrn_measurement_device_type 'Enraf-Nonius CAD-4'
_diffrn_measurement_method \w--2\q
_diffrn_radiation_monochromator graphite
_diffrn_radiation_source 'fine-focus sealed tube'
_diffrn_radiation_type MoK\a
_diffrn_radiation_wavelength .71069
_diffrn_reflns_av_R_equivalents .0198
_diffrn_reflns_av_sigmaI/netI .0235
_diffrn_reflns_limit_h_max 10
_diffrn_reflns_limit_h_min 0
_diffrn_reflns_limit_k_max 12
_diffrn_reflns_limit_k_min -3
_diffrn_reflns_limit_l_max 21
_diffrn_reflns_limit_l_min -6
_diffrn_reflns_number 1710
_diffrn_reflns_theta_full 26.94
_diffrn_reflns_theta_max 26.94
_diffrn_reflns_theta_min 2.43
_diffrn_standards_decay_% 1
_diffrn_standards_interval_time 120
_diffrn_standards_number 3
_exptl_absorpt_coefficient_mu .400
_exptl_absorpt_correction_type none
_exptl_crystal_colour colourless
_exptl_crystal_density_diffrn 1.427
_exptl_crystal_density_method 'not measured'
_exptl_crystal_description block
_exptl_crystal_F_000 600
_exptl_crystal_size_max .5
_exptl_crystal_size_mid .3
_exptl_crystal_size_min .2
_refine_diff_density_max .912
_refine_diff_density_min -.406
_refine_ls_abs_structure_details 'Flack (1983)'
_refine_ls_abs_structure_Flack .12(19)
_refine_ls_extinction_method none
_refine_ls_goodness_of_fit_ref 1.055
_refine_ls_hydrogen_treatment mixed
_refine_ls_matrix_type full
_refine_ls_number_parameters 165
_refine_ls_number_reflns 1669
_refine_ls_number_restraints 0
_refine_ls_restrained_S_all 1.055
_refine_ls_R_factor_all .0664
_refine_ls_R_factor_gt .0568
_refine_ls_shift/su_max <0.001
_refine_ls_shift/su_mean .000
_refine_ls_structure_factor_coef Fsqd
_refine_ls_weighting_details 'calc w = 1/[\s^2^(Fo^2^)+(0.1332P)^2^] where P = (Fo^2^+2Fc^2^)/3'
_refine_ls_weighting_scheme calc
_refine_ls_wR_factor_ref .1621
_reflns_number_gt 1386
_reflns_number_total 1669
_reflns_threshold_expression I>2\s(I)
_cod_data_source_file na6104.cif
_cod_data_source_block I
_cod_database_code 2200698
_cod_database_fobs_code 2200698

loop_
_symmetry_equiv_pos_as_xyz
'x, y, z'
'-x+1/2, -y, z+1/2'
'-x, y+1/2, -z+1/2'
'x+1/2, -y+1/2, -z'

loop_
_atom_site_label
_atom_site_fract_x
_atom_site_fract_y
_atom_site_fract_z
_atom_site_U_iso_or_equiv
_atom_site_adp_type
_atom_site_calc_flag
_atom_site_refinement_flags
_atom_site_occupancy
_atom_site_disorder_assembly
_atom_site_disorder_group
_atom_site_type_symbol
S1 .74634(13) .66531(11) .34097(7) .0440(3) Uani d . 1 . . S
S2 .43335(12) .76310(10) .39203(7) .0402(3) Uani d . 1 . . S
O2 .2908(4) .7647(4) .3433(2) .0624(11) Uani d . 1 . . O
O3 .4625(5) .6472(3) .4432(2) .0576(10) Uani d . 1 . . O
N1 .5910(4) .7800(3) .3331(2) .0362(7) Uani d . 1 . . N
O1 .7622(5) .5939(4) .2627(2) .0640(10) Uani d . 1 . . O
C1 .9025(5) .7917(6) .3437(3) .0550(13) Uani d . 1 . . C
H1A .9109 .8265 .3986 .072 Uiso calc R 1 . . H
H1B 1.0041 .7472 .3307 .072 Uiso calc R 1 . . H
C2 .8808(7) .9100(6) .2883(3) .0563(13) Uani d . 1 . . C
H2 .9730 .9601 .2754 .073 Uiso calc R 1 . . H
C3 .7485(8) .9504(5) .2566(3) .0534(12) Uani d . 1 . . C
H3 .7531 1.0284 .2241 .069 Uiso calc R 1 . . H
C4 .5847(6) .8831(5) .2667(2) .0449(10) Uani d . 1 . . C
H4 .5095 .9553 .2839 .058 Uiso calc R 1 . . H
C5 .5206(8) .8254(7) .1887(3) .0687(16) Uani d . 1 . . C
H5A .5838 .7469 .1731 .096 Uiso calc R 1 . . H
H5B .5268 .8942 .1471 .096 Uiso calc R 1 . . H
H5C .4100 .7980 .1959 .096 Uiso calc R 1 . . H
C6 .4325(5) .9148(4) .4517(2) .0350(8) Uani d . 1 . . C
C7 .5624(6) .9424(5) .5011(2) .0501(11) Uani d . 1 . . C
H7 .6520 .8847 .5010 .065 Uiso calc R 1 . . H
C8 .5584(7) 1.0562(6) .5506(3) .0592(14) Uani d . 1 . . C
H8 .6461 1.0754 .5839 .077 Uiso calc R 1 . . H
C9 .4249(7) 1.1427(5) .5513(3) .0499(11) Uani d . 1 . . C
C10 .3004(6) 1.1126(5) .5015(3) .0541(12) Uani d . 1 . . C
H10 .2107 1.1702 .5015 .070 Uiso calc R 1 . . H
C11 .3002(6) .9994(5) .4505(3) .0472(11) Uani d . 1 . . C
H11 .2131 .9815 .4165 .061 Uiso calc R 1 . . H
C12 .4215(9) 1.2674(7) .6070(4) .0819(19) Uani d . 1 . . C
H12A .3657 1.2443 .6561 .115 Uiso calc R 1 . . H
H12B .3666 1.3418 .5805 .115 Uiso calc R 1 . . H
H12C .5301 1.2947 .6195 .115 Uiso calc R 1 . . H

loop_
_atom_site_aniso_label
_atom_site_aniso_U_11
_atom_site_aniso_U_22
_atom_site_aniso_U_33
_atom_site_aniso_U_12
_atom_site_aniso_U_13
_atom_site_aniso_U_23
S1 .0320(5) .0395(5) .0605(7) .0075(5) .0027(5) .0082(5)
S2 .0263(5) .0362(5) .0579(6) -.0050(4) .0082(4) -.0070(4)
O2 .0237(14) .072(2) .092(3) -.0072(16) -.0037(15) -.034(2)
O3 .065(2) .0373(16) .070(2) -.0059(17) .0250(19) .0081(15)
N1 .0285(16) .0340(17) .0462(17) .0025(15) .0051(14) .0036(16)
O1 .049(2) .0509(18) .092(3) .0104(19) .011(2) -.0201(18)
C1 .027(2) .074(3) .064(3) -.010(2) -.003(2) -.001(3)
C2 .057(3) .051(3) .062(3) -.022(3) .009(3) -.004(2)
C3 .066(3) .036(2) .057(3) -.002(3) .014(3) .0043(19)
C4 .046(2) .044(2) .045(2) .013(2) .002(2) .0128(19)
C5 .063(4) .083(4) .061(3) .004(3) -.016(3) .006(3)
C6 .0251(17) .0352(17) .045(2) -.0008(17) .0009(17) -.0038(16)
C7 .034(2) .056(3) .059(3) .008(2) -.006(2) -.007(2)
C8 .051(3) .070(3) .056(3) -.004(3) -.009(2) -.015(2)
C9 .055(3) .048(2) .046(2) -.007(2) .006(2) -.010(2)
C10 .049(3) .048(2) .065(3) .011(2) -.001(2) -.009(2)
C11 .035(2) .044(2) .063(3) .005(2) -.0063(19) -.009(2)
C12 .078(4) .078(4) .090(4) -.011(4) .009(4) -.044(4)

loop_
_atom_type_symbol
_atom_type_description
_atom_type_scat_dispersion_real
_atom_type_scat_dispersion_imag
_atom_type_scat_source
C C .0033 .0016 'International Tables Vol C Tables 4.2.6.8 and 6.1.1.4'
H H .0000 .0000 'International Tables Vol C Tables 4.2.6.8 and 6.1.1.4'
O O .0106 .0060 'International Tables Vol C Tables 4.2.6.8 and 6.1.1.4'
N N .0061 .0033 'International Tables Vol C Tables 4.2.6.8 and 6.1.1.4'
S S .1246 .1234 'International Tables Vol C Tables 4.2.6.8 and 6.1.1.4'

loop_
_geom_angle_atom_site_label_1
_geom_angle_atom_site_label_2
_geom_angle_atom_site_label_3
_geom_angle
O1 S1 N1 108.0(2)
O1 S1 C1 106.4(3)
N1 S1 C1 95.6(2)
O2 S2 O3 118.7(2)
O2 S2 N1 108.89(18)
O3 S2 N1 107.2(2)
O2 S2 C6 107.5(2)
O3 S2 C6 109.18(19)
N1 S2 C6 104.44(19)
C4 N1 S2 118.6(3)
C4 N1 S1 121.5(3)
S2 N1 S1 119.4(2)
C2 C1 S1 115.6(3)
C2 C1 H1A 108.4
S1 C1 H1A 108.4
C2 C1 H1B 108.4
S1 C1 H1B 108.4
H1A C1 H1B 107.4
C3 C2 C1 126.7(5)
C3 C2 H2 116.7
C1 C2 H2 116.7
C2 C3 C4 126.2(4)
C2 C3 H3 116.9
C4 C3 H3 116.9
N1 C4 C5 113.1(4)
N1 C4 C3 110.0(4)
C5 C4 C3 112.5(4)
N1 C4 H4 107.0
C5 C4 H4 107.0
C3 C4 H4 107.0
C4 C5 H5A 109.5
C4 C5 H5B 109.5
H5A C5 H5B 109.5
C4 C5 H5C 109.5
H5A C5 H5C 109.5
H5B C5 H5C 109.5
C11 C6 C7 121.1(4)
C11 C6 S2 119.7(3)
C7 C6 S2 119.2(3)
C8 C7 C6 119.3(4)
C8 C7 H7 120.3
C6 C7 H7 120.3
C7 C8 C9 120.8(5)
C7 C8 H8 119.6
C9 C8 H8 119.6
C10 C9 C8 118.1(4)
C10 C9 C12 121.7(5)
C8 C9 C12 120.2(5)
C9 C10 C11 122.9(5)
C9 C10 H10 118.6
C11 C10 H10 118.6
C6 C11 C10 117.9(4)
C6 C11 H11 121.1
C10 C11 H11 121.1
C9 C12 H12A 109.5
C9 C12 H12B 109.5
H12A C12 H12B 109.5
C9 C12 H12C 109.5
H12A C12 H12C 109.5
H12B C12 H12C 109.5

loop_
_geom_bond_atom_site_label_1
_geom_bond_atom_site_label_2
_geom_bond_site_symmetry_2
_geom_bond_distance
_geom_bond_publ_flag
S1 O1 . 1.473(4) ?
S1 N1 . 1.707(3) ?
S1 C1 . 1.784(5) ?
S2 O2 . 1.428(3) ?
S2 O3 . 1.428(3) ?
S2 N1 . 1.635(3) ?
S2 C6 . 1.773(4) ?
N1 C4 . 1.486(5) ?
C1 C2 . 1.479(7) ?
C1 H1A . .9700 ?
C1 H1B . .9700 ?
C2 C3 . 1.276(8) ?
C2 H2 . .9300 ?
C3 C4 . 1.515(8) ?
C3 H3 . .9300 ?
C4 C5 . 1.502(7) ?
C4 H4 . .9800 ?
C5 H5A . .9600 ?
C5 H5B . .9600 ?
C5 H5C . .9600 ?
C6 C11 . 1.370(6) ?
C6 C7 . 1.376(6) ?
C7 C8 . 1.376(7) ?
C7 H7 . .9300 ?
C8 C9 . 1.389(8) ?
C8 H8 . .9300 ?
C9 C10 . 1.350(7) ?
C9 C12 . 1.521(6) ?
C10 C11 . 1.386(7) ?
C10 H10 . .9300 ?
C11 H11 . .9300 ?
C12 H12A . .9600 ?
C12 H12B . .9600 ?
C12 H12C . .9600 ?

loop_
_geom_hbond_atom_site_label_D
_geom_hbond_atom_site_label_H
_geom_hbond_atom_site_label_A
_geom_hbond_site_symmetry_A
_geom_hbond_distance_DH
_geom_hbond_distance_HA
_geom_hbond_distance_DA
_geom_hbond_angle_DHA
_geom_hbond_publ_flag
C1 H1B O2 1_655 .97 2.39 3.225(6) 144 yes
C11 H11 O2 . .93 2.51 2.888(6) 104 yes
C3 H3 O2 3_655 .93 2.58 3.487(6) 165 yes
C1 H1A O3 4_566 .97 2.66 3.601(6) 164 yes
C5 H5A O1 . .96 2.56 3.249(8) 128 yes
C2 H2 O1 3_755 .93 2.63 3.555(6) 178 yes

loop_
_geom_torsion_atom_site_label_1
_geom_torsion_atom_site_label_2
_geom_torsion_atom_site_label_3
_geom_torsion_atom_site_label_4
_geom_torsion
O2 S2 N1 C4 43.1(3)
O3 S2 N1 C4 172.8(3)
C6 S2 N1 C4 -71.4(3)
O2 S2 N1 S1 -128.5(3)
O3 S2 N1 S1 1.1(3)
C6 S2 N1 S1 116.9(2)
O1 S1 N1 C4 -53.1(4)
C1 S1 N1 C4 56.2(4)
O1 S1 N1 S2 118.3(3)
C1 S1 N1 S2 -132.4(3)
O1 S1 C1 C2 70.7(4)
N1 S1 C1 C2 -39.9(4)
S1 C1 C2 C3 20.4(8)
C1 C2 C3 C4 -1.9(9)
S2 N1 C4 C5 -90.2(4)
S1 N1 C4 C5 81.3(5)
S2 N1 C4 C3 143.1(3)
S1 N1 C4 C3 -45.4(5)
C2 C3 C4 N1 12.1(7)
C2 C3 C4 C5 -115.0(6)
O2 S2 C6 C11 6.4(4)
O3 S2 C6 C11 -123.7(4)
N1 S2 C6 C11 121.9(4)
O2 S2 C6 C7 -176.3(3)
O3 S2 C6 C7 53.7(4)
N1 S2 C6 C7 -60.7(4)
C11 C6 C7 C8 .6(7)
S2 C6 C7 C8 -176.7(4)
C6 C7 C8 C9 .2(8)
C7 C8 C9 C10 -.6(8)
C7 C8 C9 C12 179.3(5)
C8 C9 C10 C11 .2(8)
C12 C9 C10 C11 -179.7(5)
C7 C6 C11 C10 -1.0(7)
S2 C6 C11 C10 176.3(3)
C9 C10 C11 C6 .6(7)
